data_7154921
loop_
_publ_author_name
'Forbes, Christina R.'
'Pandey, Anil K.'
'Ganguly, Himal K.'
'Yap, Glenn P. A.'
'Zondlo, Neal J.'

_publ_section_title
;
 4R- and 4S-iodophenyl hydroxyproline, 4R-pentynoyl hydroxyproline, and
 S-propargyl-4-thiolphenylalanine: conformationally biased and tunable
 amino acids for bioorthogonal reactions.
;
_journal_issue 7
_journal_name_full 'Organic &amp; biomolecular chemistry'
_journal_page_first 2327
_journal_page_last 2346
_journal_paper_doi 10.1039/c5ob02473k
_journal_volume 14
_journal_year 2016
_chemical_absolute_configuration rmad
_chemical_formula_sum 'C16 H20 I N O5'
_chemical_formula_weight 433.23
_space_group_crystal_system orthorhombic
_space_group_IT_number 19
_space_group_name_Hall 'P 2ac 2ab'
_space_group_name_H-M_alt 'P 21 21 21'
_symmetry_space_group_name_Hall 'P 2ac 2ab'
_symmetry_space_group_name_H-M 'P 21 21 21'
_atom_sites_solution_hydrogens geom
_audit_creation_method SHELXL-2014/7
_audit_update_record
;
2015-11-20 deposited with the CCDC.
2016-01-19 downloaded from the CCDC.
;
_cell_angle_alpha 90
_cell_angle_beta 90
_cell_angle_gamma 90
_cell_formula_units_Z 4
_cell_length_a 6.4983(17)
_cell_length_b 10.457(3)
_cell_length_c 27.274(7)
_cell_measurement_reflns_used 1616
_cell_measurement_temperature 200(2)
_cell_measurement_theta_max 19.35
_cell_measurement_theta_min 2.45
_cell_volume 1853.3(9)
_computing_cell_refinement 'Bruker SAINT'
_computing_data_collection 'Bruker APEX2'
_computing_data_reduction 'Bruker SAINT'
_computing_molecular_graphics 'Bruker SHELXTL'
_computing_publication_material 'Bruker SHELXTL'
_computing_structure_refinement 'SHELXL-2014/7 (Sheldrick, 2014)'
_computing_structure_solution 'SHELXS-97 (Sheldrick 2008)'
_diffrn_ambient_temperature 200(2)
_diffrn_detector_area_resol_mean 8.33
_diffrn_measured_fraction_theta_full 1.000
_diffrn_measured_fraction_theta_max 0.999
_diffrn_measurement_device_type 'Bruker AXS APEX diffractometer'
_diffrn_measurement_method '\f and \w scans'
_diffrn_radiation_type MoK\a
_diffrn_radiation_wavelength 0.71073
_diffrn_reflns_av_R_equivalents 0.0694
_diffrn_reflns_av_unetI/netI 0.0792
_diffrn_reflns_laue_measured_fraction_full 1.000
_diffrn_reflns_laue_measured_fraction_max 0.999
_diffrn_reflns_limit_h_max 8
_diffrn_reflns_limit_h_min -7
_diffrn_reflns_limit_k_max 13
_diffrn_reflns_limit_k_min -13
_diffrn_reflns_limit_l_max 35
_diffrn_reflns_limit_l_min -31
_diffrn_reflns_number 14104
_diffrn_reflns_point_group_measured_fraction_full 1.000
_diffrn_reflns_point_group_measured_fraction_max 0.998
_diffrn_reflns_theta_full 25.242
_diffrn_reflns_theta_max 27.637
_diffrn_reflns_theta_min 1.493
_exptl_absorpt_coefficient_mu 1.750
_exptl_absorpt_correction_T_max 0.7456
_exptl_absorpt_correction_T_min 0.5887
_exptl_absorpt_correction_type multi-scan
_exptl_absorpt_process_details 'APEX2 (Bruker, 2007)'
_exptl_crystal_colour colourless
_exptl_crystal_density_diffrn 1.553
_exptl_crystal_description plate
_exptl_crystal_F_000 864
_exptl_crystal_size_max 0.248
_exptl_crystal_size_mid 0.210
_exptl_crystal_size_min 0.078
_refine_diff_density_max 0.408
_refine_diff_density_min -0.738
_refine_diff_density_rms 0.090
_refine_ls_abs_structure_details
; 
 Flack x determined using 837 quotients [(I+)-(I-)]/[(I+)+(I-)] 
 (Parsons, Flack and Wagner, Acta Cryst. B69 (2013) 249-259). 
;
_refine_ls_abs_structure_Flack -0.02(2)
_refine_ls_extinction_method none
_refine_ls_goodness_of_fit_ref 1.017
_refine_ls_hydrogen_treatment constr
_refine_ls_matrix_type full
_refine_ls_number_parameters 211
_refine_ls_number_reflns 4306
_refine_ls_number_restraints 0
_refine_ls_restrained_S_all 1.017
_refine_ls_R_factor_all 0.0905
_refine_ls_R_factor_gt 0.0454
_refine_ls_shift/su_max 0.000
_refine_ls_shift/su_mean 0.000
_refine_ls_structure_factor_coef Fsqd
_refine_ls_weighting_details 'w=1/[\s^2^(Fo^2^)+(0.0293P)^2^] where P=(Fo^2^+2Fc^2^)/3'
_refine_ls_weighting_scheme calc
_refine_ls_wR_factor_gt 0.0756
_refine_ls_wR_factor_ref 0.0924
_reflns_Friedel_coverage 0.725
_reflns_friedel_fraction_full 1.000
_reflns_friedel_fraction_max 0.996
_reflns_number_gt 2769
_reflns_number_total 4306
_reflns_threshold_expression 'I > 2\s(I)'
_cod_data_source_file c5ob02473k2.cif
_cod_data_source_block neal013
_cod_depositor_comments 'Adding full bibliography for 7154921--7154923.cif.'
_cod_original_cell_volume 1853.4(8)
_cod_database_code 7154921
_shelx_shelxl_version_number 2014/7
_shelx_space_group_comment
; 
The symmetry employed for this shelxl refinement is uniquely defined 
by the following loop, which should always be used as a source of 
symmetry information in preference to the above space-group names. 
They are only intended as comments. 
;
_shelx_estimated_absorpt_t_min 0.671
_shelx_estimated_absorpt_t_max 0.876

loop_
_space_group_symop_operation_xyz
'x, y, z'
'x+1/2, -y+1/2, -z'
'-x, y+1/2, -z+1/2'
'-x+1/2, -y, z+1/2'

loop_
_atom_site_label
_atom_site_type_symbol
_atom_site_fract_x
_atom_site_fract_y
_atom_site_fract_z
_atom_site_U_iso_or_equiv
_atom_site_adp_type
_atom_site_occupancy
_atom_site_site_symmetry_order
_atom_site_calc_flag
_atom_site_refinement_flags_posn
_atom_site_refinement_flags_adp
I1 I 0.76825(8) 0.72164(5) 0.04001(2) 0.0588(2) Uani 1 1 d . .
N1 N -0.1490(8) 0.6642(5) 0.2856(2) 0.0293(13) Uani 1 1 d . .
O1 O -0.1332(7) 0.6410(5) 0.36591(17) 0.0393(12) Uani 1 1 d . .
O2 O -0.3665(6) 0.7812(5) 0.33309(17) 0.0370(11) Uani 1 1 d . .
O3 O 0.2428(7) 0.7360(4) 0.30754(16) 0.0405(11) Uani 1 1 d . .
H3 H 0.3675 0.7553 0.3110 0.049 Uiso 1 1 calc R U
O4 O 0.3739(7) 0.5449(5) 0.2883(2) 0.0474(14) Uani 1 1 d . .
O5 O 0.0688(6) 0.7486(4) 0.19643(16) 0.0340(12) Uani 1 1 d . .
C1 C 0.0128(10) 0.5698(6) 0.2800(3) 0.0282(17) Uani 1 1 d . .
H1A H -0.0201 0.4937 0.3008 0.034 Uiso 1 1 calc R U
C2 C -0.0051(11) 0.5323(6) 0.2259(2) 0.0325(17) Uani 1 1 d . .
H2A H 0.1309 0.5092 0.2122 0.039 Uiso 1 1 calc R U
H2B H -0.1005 0.4594 0.2216 0.039 Uiso 1 1 calc R U
C3 C -0.0901(10) 0.6532(6) 0.2015(3) 0.0327(17) Uani 1 1 d . .
H3A H -0.1582 0.6339 0.1695 0.039 Uiso 1 1 calc R U
C4 C -0.2400(10) 0.7043(6) 0.2386(2) 0.0333(15) Uani 1 1 d . .
H4A H -0.2506 0.7985 0.2365 0.040 Uiso 1 1 calc R U
H4B H -0.3783 0.6664 0.2340 0.040 Uiso 1 1 calc R U
C5 C -0.2283(10) 0.7014(6) 0.3288(2) 0.0341(15) Uani 1 1 d . .
C6 C 0.2280(11) 0.6161(6) 0.2922(2) 0.0290(15) Uani 1 1 d . .
C7 C 0.2193(9) 0.7337(6) 0.1611(2) 0.0283(14) Uani 1 1 d . .
C8 C 0.2195(12) 0.6406(6) 0.1254(2) 0.0414(18) Uani 1 1 d . .
H8A H 0.1117 0.5793 0.1242 0.050 Uiso 1 1 calc R U
C9 C 0.3768(11) 0.6366(7) 0.0914(3) 0.044(2) Uani 1 1 d . .
H9A H 0.3781 0.5714 0.0672 0.053 Uiso 1 1 calc R U
C10 C 0.5309(9) 0.7259(7) 0.0924(2) 0.0361(16) Uani 1 1 d . .
C11 C 0.5317(10) 0.8190(7) 0.1281(2) 0.0363(18) Uani 1 1 d . .
H11A H 0.6390 0.8806 0.1292 0.044 Uiso 1 1 calc R U
C12 C 0.3760(10) 0.8222(7) 0.1624(2) 0.0340(17) Uani 1 1 d . .
H12A H 0.3767 0.8862 0.1871 0.041 Uiso 1 1 calc R U
C13 C -0.1761(12) 0.6723(7) 0.4175(3) 0.043(2) Uani 1 1 d . .
C14 C -0.0356(16) 0.5820(9) 0.4443(3) 0.076(3) Uani 1 1 d . .
H14A H -0.0783 0.4937 0.4379 0.115 Uiso 1 1 calc R U
H14B H -0.0429 0.5992 0.4796 0.115 Uiso 1 1 calc R U
H14C H 0.1060 0.5944 0.4329 0.115 Uiso 1 1 calc R U
C15 C -0.1151(16) 0.8111(8) 0.4265(3) 0.081(3) Uani 1 1 d . .
H15A H -0.1984 0.8673 0.4057 0.121 Uiso 1 1 calc R U
H15B H 0.0308 0.8226 0.4187 0.121 Uiso 1 1 calc R U
H15C H -0.1387 0.8327 0.4611 0.121 Uiso 1 1 calc R U
C16 C -0.3992(14) 0.6461(11) 0.4294(3) 0.082(4) Uani 1 1 d . .
H16A H -0.4330 0.5578 0.4205 0.123 Uiso 1 1 calc R U
H16B H -0.4868 0.7050 0.4108 0.123 Uiso 1 1 calc R U
H16C H -0.4224 0.6586 0.4646 0.123 Uiso 1 1 calc R U

loop_
_atom_site_aniso_label
_atom_site_aniso_U_11
_atom_site_aniso_U_22
_atom_site_aniso_U_33
_atom_site_aniso_U_23
_atom_site_aniso_U_13
_atom_site_aniso_U_12
I1 0.0432(3) 0.0847(4) 0.0484(3) -0.0074(3) 0.0104(3) -0.0099(3)
N1 0.024(3) 0.031(3) 0.033(3) 0.002(3) -0.002(2) 0.004(2)
O1 0.038(3) 0.049(3) 0.031(3) 0.004(2) 0.003(2) 0.006(2)
O2 0.025(2) 0.040(3) 0.046(3) -0.006(3) -0.003(2) 0.006(2)
O3 0.025(2) 0.033(2) 0.063(3) -0.005(2) -0.007(2) 0.002(3)
O4 0.027(3) 0.041(3) 0.075(4) -0.002(3) 0.000(3) 0.013(2)
O5 0.035(2) 0.029(3) 0.038(3) -0.002(2) 0.004(2) -0.005(2)
C1 0.024(4) 0.026(4) 0.035(4) 0.001(3) 0.006(3) 0.001(3)
C2 0.034(4) 0.025(4) 0.038(4) -0.006(3) 0.000(4) -0.001(3)
C3 0.031(4) 0.031(4) 0.037(4) 0.000(3) -0.003(3) -0.009(3)
C4 0.025(3) 0.032(4) 0.042(4) 0.004(3) -0.002(3) -0.002(4)
C5 0.024(3) 0.038(4) 0.040(4) 0.002(3) -0.002(3) -0.008(4)
C6 0.033(4) 0.024(3) 0.030(3) 0.009(3) 0.001(4) 0.003(4)
C7 0.027(3) 0.027(3) 0.031(3) 0.003(3) -0.001(3) 0.010(4)
C8 0.043(4) 0.041(4) 0.040(4) -0.006(3) 0.003(4) -0.015(4)
C9 0.051(5) 0.048(5) 0.034(4) -0.011(4) 0.004(4) -0.017(4)
C10 0.031(3) 0.044(4) 0.034(4) -0.001(4) -0.002(3) 0.000(4)
C11 0.031(4) 0.031(4) 0.047(5) 0.007(4) -0.005(3) -0.004(3)
C12 0.031(4) 0.035(4) 0.036(4) 0.000(3) -0.002(3) 0.000(3)
C13 0.056(5) 0.040(4) 0.032(4) 0.000(4) 0.002(4) 0.002(4)
C14 0.105(8) 0.081(7) 0.043(6) 0.011(5) -0.006(6) 0.020(6)
C15 0.130(9) 0.052(6) 0.060(6) -0.008(5) -0.039(6) -0.016(6)
C16 0.073(7) 0.115(10) 0.057(7) -0.016(6) 0.029(6) -0.016(7)

loop_
_atom_type_symbol
_atom_type_description
_atom_type_scat_dispersion_real
_atom_type_scat_dispersion_imag
_atom_type_scat_source
C C 0.0033 0.0016 'International Tables Vol C Tables 4.2.6.8 and 6.1.1.4'
H H 0.0000 0.0000 'International Tables Vol C Tables 4.2.6.8 and 6.1.1.4'
N N 0.0061 0.0033 'International Tables Vol C Tables 4.2.6.8 and 6.1.1.4'
O O 0.0106 0.0060 'International Tables Vol C Tables 4.2.6.8 and 6.1.1.4'
I I -0.4742 1.8119 'International Tables Vol C Tables 4.2.6.8 and 6.1.1.4'

loop_
_geom_angle_atom_site_label_1
_geom_angle_atom_site_label_2
_geom_angle_atom_site_label_3
_geom_angle
C5 N1 C1 124.5(6)
C5 N1 C4 121.8(5)
C1 N1 C4 113.2(5)
C5 O1 C13 121.9(5)
C6 O3 H3 109.5
C7 O5 C3 119.7(5)
N1 C1 C6 115.4(5)
N1 C1 C2 102.7(5)
C6 C1 C2 111.2(5)
N1 C1 H1A 109.1
C6 C1 H1A 109.1
C2 C1 H1A 109.1
C3 C2 C1 103.6(5)
C3 C2 H2A 111.0
C1 C2 H2A 111.0
C3 C2 H2B 111.0
C1 C2 H2B 111.0
H2A C2 H2B 109.0
O5 C3 C4 106.4(5)
O5 C3 C2 110.8(5)
C4 C3 C2 103.6(5)
O5 C3 H3A 111.9
C4 C3 H3A 111.9
C2 C3 H3A 111.9
N1 C4 C3 102.9(5)
N1 C4 H4A 111.2
C3 C4 H4A 111.2
N1 C4 H4B 111.2
C3 C4 H4B 111.2
H4A C4 H4B 109.1
O2 C5 O1 125.6(6)
O2 C5 N1 124.0(6)
O1 C5 N1 110.4(6)
O4 C6 O3 123.5(7)
O4 C6 C1 120.5(5)
O3 C6 C1 116.0(6)
C8 C7 C12 119.6(6)
C8 C7 O5 125.0(6)
C12 C7 O5 115.4(5)
C7 C8 C9 119.8(7)
C7 C8 H8A 120.1
C9 C8 H8A 120.1
C10 C9 C8 120.5(7)
C10 C9 H9A 119.7
C8 C9 H9A 119.7
C9 C10 C11 119.8(6)
C9 C10 I1 120.6(5)
C11 C10 I1 119.6(5)
C12 C11 C10 119.7(7)
C12 C11 H11A 120.2
C10 C11 H11A 120.2
C11 C12 C7 120.6(6)
C11 C12 H12A 119.7
C7 C12 H12A 119.7
O1 C13 C14 102.1(6)
O1 C13 C16 110.3(7)
C14 C13 C16 111.4(8)
O1 C13 C15 108.4(6)
C14 C13 C15 111.2(7)
C16 C13 C15 112.8(8)
C13 C14 H14A 109.5
C13 C14 H14B 109.5
H14A C14 H14B 109.5
C13 C14 H14C 109.5
H14A C14 H14C 109.5
H14B C14 H14C 109.5
C13 C15 H15A 109.5
C13 C15 H15B 109.5
H15A C15 H15B 109.5
C13 C15 H15C 109.5
H15A C15 H15C 109.5
H15B C15 H15C 109.5
C13 C16 H16A 109.5
C13 C16 H16B 109.5
H16A C16 H16B 109.5
C13 C16 H16C 109.5
H16A C16 H16C 109.5
H16B C16 H16C 109.5

loop_
_geom_bond_atom_site_label_1
_geom_bond_atom_site_label_2
_geom_bond_distance
I1 C10 2.102(6)
N1 C5 1.345(8)
N1 C1 1.450(8)
N1 C4 1.472(8)
O1 C5 1.343(7)
O1 C13 1.472(8)
O2 C5 1.232(7)
O3 C6 1.326(7)
O3 H3 0.8400
O4 C6 1.210(7)
O5 C7 1.383(7)
O5 C3 1.442(7)
C1 C6 1.516(9)
C1 C2 1.531(9)
C1 H1A 1.0000
C2 C3 1.531(9)
C2 H2A 0.9900
C2 H2B 0.9900
C3 C4 1.502(8)
C3 H3A 1.0000
C4 H4A 0.9900
C4 H4B 0.9900
C7 C8 1.376(8)
C7 C12 1.377(8)
C8 C9 1.381(9)
C8 H8A 0.9500
C9 C10 1.370(9)
C9 H9A 0.9500
C10 C11 1.378(9)
C11 C12 1.377(9)
C11 H11A 0.9500
C12 H12A 0.9500
C13 C14 1.503(11)
C13 C16 1.510(11)
C13 C15 1.525(11)
C14 H14A 0.9800
C14 H14B 0.9800
C14 H14C 0.9800
C15 H15A 0.9800
C15 H15B 0.9800
C15 H15C 0.9800
C16 H16A 0.9800
C16 H16B 0.9800
C16 H16C 0.9800

loop_
_geom_hbond_atom_site_label_D
_geom_hbond_atom_site_label_H
_geom_hbond_atom_site_label_A
_geom_hbond_distance_DH
_geom_hbond_distance_HA
_geom_hbond_distance_DA
_geom_hbond_angle_DHA
_geom_hbond_site_symmetry_A
O3 H3 O2 0.84 1.85 2.675(6) 166.4 1_655

loop_
_geom_torsion_atom_site_label_1
_geom_torsion_atom_site_label_2
_geom_torsion_atom_site_label_3
_geom_torsion_atom_site_label_4
_geom_torsion
C5 N1 C1 C6 -76.6(8)
C4 N1 C1 C6 111.2(6)
C5 N1 C1 C2 162.3(5)
C4 N1 C1 C2 -9.9(7)
N1 C1 C2 C3 29.0(6)
C6 C1 C2 C3 -95.0(6)
C7 O5 C3 C4 -173.8(5)
C7 O5 C3 C2 74.2(7)
C1 C2 C3 O5 75.9(6)
C1 C2 C3 C4 -37.9(6)
C5 N1 C4 C3 174.0(5)
C1 N1 C4 C3 -13.5(7)
O5 C3 C4 N1 -85.7(6)
C2 C3 C4 N1 31.2(6)
C13 O1 C5 O2 -4.6(9)
C13 O1 C5 N1 174.3(5)
C1 N1 C5 O2 -179.6(6)
C4 N1 C5 O2 -8.0(9)
C1 N1 C5 O1 1.4(8)
C4 N1 C5 O1 173.0(5)
N1 C1 C6 O4 -179.5(6)
C2 C1 C6 O4 -63.0(8)
N1 C1 C6 O3 1.6(8)
C2 C1 C6 O3 118.0(6)
C3 O5 C7 C8 7.9(9)
C3 O5 C7 C12 -173.4(5)
C12 C7 C8 C9 0.2(10)
O5 C7 C8 C9 178.8(6)
C7 C8 C9 C10 -1.1(11)
C8 C9 C10 C11 1.4(11)
C8 C9 C10 I1 -179.1(5)
C9 C10 C11 C12 -0.7(10)
I1 C10 C11 C12 179.8(5)
C10 C11 C12 C7 -0.2(10)
C8 C7 C12 C11 0.5(9)
O5 C7 C12 C11 -178.3(6)
C5 O1 C13 C14 -179.9(6)
C5 O1 C13 C16 61.6(9)
C5 O1 C13 C15 -62.4(8)
